data_7711874
loop_
_publ_author_name
'He, Ping'
'Chen, Yan'
'Li, Xiao-Na'
'Yan, Ying-Ying'
'Liu, Chun'

_publ_section_title
;
 AIPE-active cationic Ir(III) complexes for efficient detection of
 2,4,6-trinitrophenol and oxygen.
;
_journal_issue 1
_journal_name_full 'Dalton transactions (Cambridge, England : 2003)'
_journal_page_first 128
_journal_page_last 135
_journal_paper_doi 10.1039/d2dt03537e
_journal_volume 52
_journal_year 2022
_chemical_formula_sum 'C62 H42 F6 Ir N6 P S2'
_chemical_formula_weight 1272.30
_space_group_crystal_system monoclinic
_space_group_IT_number 9
_space_group_name_Hall 'C -2yc'
_space_group_name_H-M_alt 'C 1 c 1'
_atom_sites_solution_hydrogens geom
_audit_block_doi 10.5517/ccdc.csd.cc2bvs99
_audit_creation_method SHELXL-2017/1
_audit_update_record
;
2022-05-05 deposited with the CCDC.	2022-12-05 downloaded from the CCDC.
;
_cell_angle_alpha 90
_cell_angle_beta 92.8930(17)
_cell_angle_gamma 90
_cell_formula_units_Z 4
_cell_length_a 12.5282(6)
_cell_length_b 29.0665(14)
_cell_length_c 15.1236(8)
_cell_measurement_reflns_used 9759
_cell_measurement_temperature 200(2)
_cell_measurement_theta_max 26.59
_cell_measurement_theta_min 2.66
_cell_volume 5500.3(5)
_computing_cell_refinement 'Bruker SAINT'
_computing_data_collection 'Bruker APEX2'
_computing_data_reduction 'Bruker SAINT'
_computing_molecular_graphics 'Bruker SHELXTL'
_computing_publication_material 'Bruker SHELXTL'
_computing_structure_refinement 'SHELXL-2017/1 (Sheldrick, 2017)'
_computing_structure_solution 'SHELXS-97 (Sheldrick 2008)'
_diffrn_ambient_temperature 200(2)
_diffrn_measured_fraction_theta_full 0.999
_diffrn_measured_fraction_theta_max 0.999
_diffrn_measurement_device_type 'Bruker APEX-II CCD'
_diffrn_measurement_method '\f and \w scans'
_diffrn_radiation_type MoK\a
_diffrn_radiation_wavelength 0.71073
_diffrn_reflns_av_R_equivalents 0.0467
_diffrn_reflns_av_unetI/netI 0.0505
_diffrn_reflns_Laue_measured_fraction_full 0.999
_diffrn_reflns_Laue_measured_fraction_max 0.999
_diffrn_reflns_limit_h_max 14
_diffrn_reflns_limit_h_min -14
_diffrn_reflns_limit_k_max 34
_diffrn_reflns_limit_k_min -34
_diffrn_reflns_limit_l_max 17
_diffrn_reflns_limit_l_min -17
_diffrn_reflns_number 49076
_diffrn_reflns_point_group_measured_fraction_full 0.999
_diffrn_reflns_point_group_measured_fraction_max 0.999
_diffrn_reflns_theta_full 25.000
_diffrn_reflns_theta_max 25.000
_diffrn_reflns_theta_min 2.176
_exptl_absorpt_coefficient_mu 2.599
_exptl_absorpt_correction_type none
_exptl_crystal_colour brown
_exptl_crystal_density_diffrn 1.536
_exptl_crystal_description plate
_exptl_crystal_F_000 2536
_exptl_crystal_size_max 0.15
_exptl_crystal_size_mid 0.13
_exptl_crystal_size_min 0.11
_refine_diff_density_max 0.916
_refine_diff_density_min -0.477
_refine_diff_density_rms 0.075
_refine_ls_abs_structure_details
;
 Refined as an inversion twin.
;
_refine_ls_abs_structure_Flack 0.978(7)
_refine_ls_extinction_method none
_refine_ls_goodness_of_fit_ref 1.022
_refine_ls_hydrogen_treatment constr
_refine_ls_matrix_type full
_refine_ls_number_parameters 704
_refine_ls_number_reflns 9575
_refine_ls_number_restraints 2
_refine_ls_restrained_S_all 1.022
_refine_ls_R_factor_all 0.0374
_refine_ls_R_factor_gt 0.0305
_refine_ls_shift/su_max 0.003
_refine_ls_shift/su_mean 0.000
_refine_ls_structure_factor_coef Fsqd
_refine_ls_weighting_details 'w=1/[\s^2^(Fo^2^)+(0.0330P)^2^] where P=(Fo^2^+2Fc^2^)/3'
_refine_ls_weighting_scheme calc
_refine_ls_wR_factor_gt 0.0630
_refine_ls_wR_factor_ref 0.0645
_reflns_Friedel_coverage 0.997
_reflns_Friedel_fraction_full 0.999
_reflns_Friedel_fraction_max 0.999
_reflns_number_gt 8743
_reflns_number_total 9575
_reflns_threshold_expression 'I > 2\s(I)'
_cod_data_source_file d2dt03537e2.cif
_cod_data_source_block 1
_cod_depositor_comments 'Adding full bibliography for 7711874.cif.'
_cod_original_sg_symbol_H-M 'C c'
_cod_database_code 7711874
_shelx_shelxl_version_number 2017/1
_shelx_space_group_comment
;
The symmetry employed for this shelxl refinement is uniquely defined
by the following loop, which should always be used as a source of
symmetry information in preference to the above space-group names.
They are only intended as comments.
;

loop_
_space_group_symop_operation_xyz
'x, y, z'
'x, -y, z+1/2'
'x+1/2, y+1/2, z'
'x+1/2, -y+1/2, z+1/2'

loop_
_atom_site_label
_atom_site_type_symbol
_atom_site_fract_x
_atom_site_fract_y
_atom_site_fract_z
_atom_site_U_iso_or_equiv
_atom_site_adp_type
_atom_site_occupancy
_atom_site_site_symmetry_order
_atom_site_calc_flag
_atom_site_refinement_flags_posn
_atom_site_refinement_flags_adp
_atom_site_refinement_flags_occupancy
_atom_site_disorder_assembly
_atom_site_disorder_group
Ir1 Ir 2.24959(3) 0.73681(2) -0.74991(3) 0.02566(8) Uani 1 1 d . . . . .
S1 S 2.01751(15) 0.62544(7) -0.83595(14) 0.0419(5) Uani 1 1 d . . . . .
S2 S 2.3636(2) 0.82540(8) -0.52059(19) 0.0515(7) Uani 1 1 d . . . . .
C1 C 2.4954(8) 0.7113(3) -0.7423(7) 0.035(3) Uani 1 1 d . . . . .
H1A H 2.482771 0.694543 -0.689917 0.042 Uiso 1 1 calc R U . . .
C20 C 2.0236(7) 0.7132(3) -0.7583(7) 0.029(2) Uani 1 1 d . . . . .
N1 N 2.4129(7) 0.7313(2) -0.7865(6) 0.029(2) Uani 1 1 d . . . . .
C21 C 2.0942(8) 0.7483(3) -0.7274(7) 0.026(2) Uani 1 1 d . . . . .
N3 N 2.1804(5) 0.67847(19) -0.8056(4) 0.0294(14) Uani 1 1 d . . . . .
C2 C 2.5987(8) 0.7141(4) -0.7702(7) 0.038(3) Uani 1 1 d . . . . .
H2A H 2.655128 0.698960 -0.737530 0.046 Uiso 1 1 calc R U . . .
C25 C 1.9150(9) 0.7180(4) -0.7506(7) 0.040(3) Uani 1 1 d . . . . .
H25A H 1.868643 0.694128 -0.771675 0.048 Uiso 1 1 calc R U . . .
C33 C 1.7510(14) 0.8480(3) -0.7548(11) 0.061(2) Uani 1 1 d . . . . .
H33A H 1.795836 0.839905 -0.801214 0.073 Uiso 1 1 calc R U . . .
C13 C 2.2673(11) 0.5562(4) -0.9256(8) 0.057(3) Uani 1 1 d . . . . .
H13A H 2.284511 0.528896 -0.956455 0.068 Uiso 1 1 calc R U . . .
C56 C 2.2380(9) 0.5634(4) -0.5704(8) 0.048(3) Uani 1 1 d . . . . .
C43 C 2.3274(8) 0.7811(4) -0.5915(7) 0.035(2) Uani 1 1 d . . . . .
C12 C 2.1605(9) 0.7869(4) -0.9226(7) 0.041(3) Uani 1 1 d . . . . .
H12A H 2.091506 0.782631 -0.900554 0.050 Uiso 1 1 calc R U . . .
N2 N 2.2462(5) 0.7699(2) -0.8767(4) 0.0318(14) Uani 1 1 d . . . . .
N5 N 2.2991(4) 0.7924(2) -0.6728(4) 0.0316(14) Uani 1 1 d . . . . .
C16 C 2.2206(6) 0.6384(3) -0.8441(5) 0.0329(18) Uani 1 1 d . . . . .
C49 C 2.2784(5) 0.7044(2) -0.6324(4) 0.0278(16) Uani 1 1 d . . . . .
C5 C 2.4334(6) 0.7547(2) -0.8613(5) 0.0281(16) Uani 1 1 d . . . . .
C4 C 2.5360(6) 0.7596(2) -0.8926(5) 0.0363(18) Uani 1 1 d . . . . .
C19 C 2.0763(5) 0.6754(2) -0.7975(4) 0.0274(15) Uani 1 1 d . . . . .
C44 C 2.3249(6) 0.7332(2) -0.5660(5) 0.0310(16) Uani 1 1 d . . . . .
C3 C 2.6201(6) 0.7384(3) -0.8438(6) 0.042(2) Uani 1 1 d . . . . .
H3A H 2.691325 0.740924 -0.862090 0.051 Uiso 1 1 calc R U . . .
C6 C 2.5500(6) 0.7853(3) -0.9718(5) 0.045(2) Uani 1 1 d . . . . .
H6A H 2.619819 0.789619 -0.992088 0.054 Uiso 1 1 calc R U . . .
C23 C 1.9408(6) 0.7919(3) -0.6843(5) 0.0374(18) Uani 1 1 d . . . . .
C41 C 2.3031(5) 0.8406(3) -0.6838(5) 0.0362(18) Uani 1 1 d . . . . .
C17 C 2.1414(6) 0.6063(3) -0.8669(5) 0.0395(18) Uani 1 1 d . . . . .
N4 N 1.8982(5) 0.8313(2) -0.6470(5) 0.0421(16) Uani 1 1 d . . . . .
C24 C 1.8719(6) 0.7565(3) -0.7131(6) 0.041(2) Uani 1 1 d . . . . .
H24A H 1.797032 0.758914 -0.706946 0.050 Uiso 1 1 calc R U . . .
C18 C 2.1662(8) 0.5651(3) -0.9084(6) 0.054(2) Uani 1 1 d . . . . .
H18A H 2.111370 0.543627 -0.924191 0.064 Uiso 1 1 calc R U . . .
C45 C 2.3673(6) 0.7151(3) -0.4862(5) 0.0362(17) Uani 1 1 d . . . . .
H45A H 2.398284 0.735030 -0.442233 0.043 Uiso 1 1 calc R U . . .
C22 C 2.0501(5) 0.7873(3) -0.6915(5) 0.0313(16) Uani 1 1 d . . . . .
H22A H 2.095940 0.811588 -0.671192 0.038 Uiso 1 1 calc R U . . .
N6 N 2.3092(5) 0.5922(2) -0.5199(5) 0.0438(16) Uani 1 1 d . . . . .
C7 C 2.4652(7) 0.8034(3) -1.0182(6) 0.049(2) Uani 1 1 d . . . . .
H7A H 2.476110 0.819626 -1.071470 0.059 Uiso 1 1 calc R U . . .
C9 C 2.3593(6) 0.7985(3) -0.9884(5) 0.0382(18) Uani 1 1 d . . . . .
C48 C 2.2713(6) 0.6579(3) -0.6153(5) 0.0309(17) Uani 1 1 d . . . . .
H48A H 2.236339 0.638188 -0.657638 0.037 Uiso 1 1 calc R U . . .
C26 C 1.9666(6) 0.8627(3) -0.5988(5) 0.0387(18) Uani 1 1 d . . . . .
C8 C 2.3436(5) 0.7752(2) -0.9104(5) 0.0284(16) Uani 1 1 d . . . . .
C42 C 2.3369(6) 0.8635(3) -0.6062(6) 0.047(2) Uani 1 1 d . . . . .
C14 C 2.3480(9) 0.5871(3) -0.8982(7) 0.060(3) Uani 1 1 d . . . . .
H14A H 2.420198 0.579047 -0.907276 0.072 Uiso 1 1 calc R U . . .
C57 C 2.1296(8) 0.5728(4) -0.5750(9) 0.071(3) Uani 1 1 d . . . . .
H57A H 2.102496 0.598659 -0.545102 0.085 Uiso 1 1 calc R U . . .
C46 C 2.3643(6) 0.6685(3) -0.4714(5) 0.0374(18) Uani 1 1 d . . . . .
H46A H 2.395017 0.655865 -0.418003 0.045 Uiso 1 1 calc R U . . .
C10 C 2.2688(7) 0.8169(3) -1.0344(5) 0.050(2) Uani 1 1 d . . . . .
H10A H 2.276264 0.833618 -1.087716 0.060 Uiso 1 1 calc R U . . .
C31 C 2.0279(7) 0.8479(3) -0.5258(6) 0.048(2) Uani 1 1 d . . . . .
H31A H 2.022907 0.816768 -0.507076 0.058 Uiso 1 1 calc R U . . .
C47 C 2.3151(6) 0.6396(3) -0.5362(5) 0.0339(17) Uani 1 1 d . . . . .
C32 C 1.7900(6) 0.8448(3) -0.6680(6) 0.042(2) Uani 1 1 d . . . . .
C51 C 2.4972(7) 0.5723(3) -0.4926(7) 0.061(3) Uani 1 1 d . . . . .
H51A H 2.512233 0.587909 -0.545717 0.073 Uiso 1 1 calc R U . . .
C15 C 2.3273(6) 0.6285(3) -0.8587(5) 0.0424(19) Uani 1 1 d . . . . .
H15A H 2.382996 0.649480 -0.842248 0.051 Uiso 1 1 calc R U . . .
C50 C 2.3943(7) 0.5713(3) -0.4651(5) 0.044(2) Uani 1 1 d . . . . .
C27 C 1.9746(7) 0.9080(3) -0.6258(6) 0.052(2) Uani 1 1 d . . . . .
H27A H 1.933108 0.918856 -0.675869 0.062 Uiso 1 1 calc R U . . .
P1 P 1.7082(3) 0.58021(8) -0.71235(19) 0.0667(8) Uani 1 1 d . . . . .
C40 C 2.2765(6) 0.8656(3) -0.7587(8) 0.053(3) Uani 1 1 d . . . . .
H40A H 2.252353 0.850515 -0.811696 0.064 Uiso 1 1 calc R U . . .
C53 C 2.5523(12) 0.5280(4) -0.3672(9) 0.085(4) Uani 1 1 d . . . . .
H53A H 2.607471 0.512359 -0.333870 0.101 Uiso 1 1 calc R U . . .
C30 C 2.0961(7) 0.8775(3) -0.4799(6) 0.058(2) Uani 1 1 d . . . . .
H30A H 2.137661 0.867140 -0.429554 0.069 Uiso 1 1 calc R U . . .
C62 C 1.7250(7) 0.8572(4) -0.6029(6) 0.059(3) Uani 1 1 d . . . . .
H62A H 1.750527 0.856277 -0.542719 0.071 Uiso 1 1 calc R U . . .
C28 C 2.0437(8) 0.9374(3) -0.5791(7) 0.059(2) Uani 1 1 d . . . . .
H28A H 2.049279 0.968571 -0.597416 0.071 Uiso 1 1 calc R U . . .
C37 C 2.3447(7) 0.9114(3) -0.6037(8) 0.063(3) Uani 1 1 d . . . . .
H37A H 2.367714 0.927161 -0.551144 0.076 Uiso 1 1 calc R U . . .
C34 C 1.6482(8) 0.8626(4) -0.7754(7) 0.067(3) Uani 1 1 d . . . . .
H34A H 1.623040 0.864665 -0.835616 0.080 Uiso 1 1 calc R U . . .
C35 C 1.5841(7) 0.8739(4) -0.7114(8) 0.068(3) Uani 1 1 d . . . . .
H35A H 1.512970 0.883596 -0.725886 0.081 Uiso 1 1 calc R U . . .
C29 C 2.1032(7) 0.9226(3) -0.5080(7) 0.062(3) Uani 1 1 d . . . . .
H29A H 2.150389 0.943262 -0.476997 0.074 Uiso 1 1 calc R U . . .
C38 C 2.3174(7) 0.9350(3) -0.6810(10) 0.075(3) Uani 1 1 d . . . . .
H38A H 2.321422 0.967590 -0.681283 0.090 Uiso 1 1 calc R U . . .
C36 C 1.6204(7) 0.8715(4) -0.6247(7) 0.079(4) Uani 1 1 d . . . . .
H36A H 1.574403 0.879523 -0.579114 0.095 Uiso 1 1 calc R U . . .
C54 C 2.4533(11) 0.5269(3) -0.3380(7) 0.073(3) Uani 1 1 d . . . . .
H54A H 2.438793 0.511398 -0.284592 0.088 Uiso 1 1 calc R U . . .
C39 C 2.2850(6) 0.9126(3) -0.7564(9) 0.066(3) Uani 1 1 d . . . . .
H39A H 2.267999 0.929830 -0.808578 0.079 Uiso 1 1 calc R U . . .
C11 C 2.1703(8) 0.8106(4) -1.0020(6) 0.049(3) Uani 1 1 d . . . . .
H11A H 2.108557 0.822230 -1.033460 0.059 Uiso 1 1 calc R U . . .
C55 C 2.3708(9) 0.5494(3) -0.3882(6) 0.063(3) Uani 1 1 d . . . . .
H55A H 2.299792 0.549316 -0.368953 0.076 Uiso 1 1 calc R U . . .
C61 C 2.2753(9) 0.5255(4) -0.6142(7) 0.065(3) Uani 1 1 d . . . . .
H61A H 2.349698 0.519023 -0.612121 0.078 Uiso 1 1 calc R U . . .
C52 C 2.5784(9) 0.5509(4) -0.4443(10) 0.090(4) Uani 1 1 d . . . . .
H52A H 2.649861 0.551711 -0.462642 0.108 Uiso 1 1 calc R U . . .
F6 F 1.7603(13) 0.6217(2) -0.7565(15) 0.180(5) Uani 1 1 d . . . . .
F5 F 1.6392(5) 0.6154(2) -0.6605(5) 0.0886(19) Uani 1 1 d . . . . .
F4 F 1.6223(8) 0.5782(4) -0.7868(5) 0.149(4) Uani 1 1 d . . . . .
F3 F 1.7786(8) 0.5456(2) -0.7649(8) 0.144(4) Uani 1 1 d . . . . .
F2 F 1.6488(11) 0.5394(3) -0.6718(7) 0.187(6) Uani 1 1 d . . . . .
C60 C 2.2051(10) 0.4970(4) -0.6609(8) 0.082(3) Uani 1 1 d . . . . .
H60A H 2.231230 0.470577 -0.689709 0.099 Uiso 1 1 calc R U . . .
F1 F 1.7940(12) 0.5831(5) -0.6419(11) 0.302(12) Uani 1 1 d . . . . .
C59 C 2.0994(11) 0.5064(4) -0.6660(10) 0.099(5) Uani 1 1 d . . . . .
H59A H 2.051636 0.486808 -0.699071 0.119 Uiso 1 1 calc R U . . .
C58 C 2.0613(10) 0.5440(5) -0.6236(10) 0.097(4) Uani 1 1 d . . . . .
H58A H 1.986852 0.550448 -0.627586 0.117 Uiso 1 1 calc R U . . .

loop_
_atom_site_aniso_label
_atom_site_aniso_U_11
_atom_site_aniso_U_22
_atom_site_aniso_U_33
_atom_site_aniso_U_23
_atom_site_aniso_U_13
_atom_site_aniso_U_12
Ir1 0.02232(12) 0.02429(12) 0.02997(13) 0.0040(2) -0.00269(8) 0.00150(19)
S1 0.0380(11) 0.0331(10) 0.0534(13) -0.0067(10) -0.0100(9) -0.0040(9)
S2 0.0542(15) 0.0397(13) 0.0597(16) -0.0165(12) -0.0068(12) -0.0076(11)
C1 0.037(6) 0.027(5) 0.041(6) 0.009(5) -0.007(5) 0.001(4)
C20 0.014(4) 0.038(5) 0.035(6) 0.004(5) 0.000(4) -0.003(4)
N1 0.022(4) 0.024(4) 0.040(5) 0.003(3) 0.001(3) 0.000(3)
C21 0.016(4) 0.030(4) 0.032(5) 0.004(4) -0.006(3) 0.007(4)
N3 0.037(4) 0.025(3) 0.025(3) -0.002(3) -0.001(3) 0.002(3)
C2 0.014(4) 0.043(6) 0.058(7) -0.003(5) -0.005(4) 0.005(4)
C25 0.044(6) 0.036(5) 0.040(6) -0.004(4) -0.005(5) -0.003(4)
C33 0.054(5) 0.081(6) 0.049(6) 0.014(8) 0.008(4) 0.026(9)
C13 0.086(9) 0.033(5) 0.053(7) -0.009(5) 0.011(6) 0.023(6)
C56 0.045(6) 0.037(5) 0.061(7) 0.027(5) -0.006(5) -0.002(5)
C43 0.027(5) 0.033(5) 0.043(6) -0.015(5) -0.007(4) -0.001(4)
C12 0.031(5) 0.057(7) 0.035(6) 0.002(5) -0.012(4) 0.004(5)
N2 0.036(4) 0.033(3) 0.026(3) 0.006(3) -0.002(3) 0.002(3)
N5 0.022(3) 0.024(3) 0.048(4) -0.002(3) -0.009(3) -0.004(3)
C16 0.044(5) 0.028(4) 0.026(4) 0.002(3) 0.000(4) 0.008(4)
C49 0.027(4) 0.029(4) 0.027(4) 0.005(3) 0.002(3) 0.005(3)
C5 0.027(4) 0.022(3) 0.035(4) 0.001(3) 0.006(3) -0.003(3)
C4 0.036(4) 0.034(4) 0.039(5) -0.011(4) 0.005(4) -0.003(3)
C19 0.025(4) 0.032(4) 0.025(4) 0.001(3) -0.005(3) -0.006(3)
C44 0.027(4) 0.031(4) 0.035(4) -0.004(4) -0.004(3) -0.001(3)
C3 0.024(4) 0.048(5) 0.055(6) 0.002(5) 0.003(4) 0.001(4)
C6 0.036(5) 0.055(5) 0.046(5) 0.003(4) 0.008(4) -0.004(4)
C23 0.037(4) 0.033(4) 0.041(4) -0.002(4) -0.005(3) 0.001(4)
C41 0.019(4) 0.032(4) 0.057(5) -0.002(4) -0.007(3) 0.001(3)
C17 0.048(5) 0.037(4) 0.033(4) -0.002(4) -0.008(3) 0.002(4)
N4 0.028(3) 0.040(4) 0.058(4) -0.014(3) -0.007(3) 0.008(3)
C24 0.023(4) 0.050(5) 0.051(5) -0.007(5) -0.003(4) 0.007(4)
C18 0.066(7) 0.034(5) 0.061(6) -0.015(4) -0.003(5) 0.000(4)
C45 0.035(4) 0.042(5) 0.031(4) -0.004(4) -0.005(3) 0.001(4)
C22 0.025(4) 0.025(4) 0.043(4) -0.001(4) -0.001(3) -0.002(3)
N6 0.045(4) 0.036(4) 0.049(4) 0.014(3) -0.011(3) -0.001(3)
C7 0.062(6) 0.046(5) 0.039(5) 0.009(4) 0.003(4) -0.005(4)
C9 0.040(4) 0.042(4) 0.033(4) 0.002(4) -0.004(3) 0.000(4)
C48 0.035(4) 0.030(4) 0.027(4) 0.001(4) -0.005(3) 0.005(3)
C26 0.031(4) 0.037(4) 0.048(5) -0.012(4) 0.001(3) 0.003(3)
C8 0.031(4) 0.028(4) 0.027(4) 0.002(3) 0.002(3) -0.003(3)
C42 0.029(4) 0.035(4) 0.078(6) -0.009(5) 0.001(4) -0.003(4)
C14 0.060(7) 0.045(6) 0.078(7) -0.002(6) 0.022(5) 0.020(5)
C57 0.041(6) 0.054(6) 0.116(10) 0.016(7) -0.013(6) -0.010(5)
C46 0.041(4) 0.043(5) 0.028(4) 0.009(4) 0.002(3) 0.007(4)
C10 0.058(6) 0.055(5) 0.037(5) 0.019(4) -0.005(4) -0.001(4)
C31 0.056(5) 0.042(5) 0.046(5) -0.007(4) -0.011(4) 0.010(4)
C47 0.031(4) 0.034(4) 0.037(4) 0.003(4) 0.002(3) 0.003(3)
C32 0.032(4) 0.043(5) 0.050(5) -0.010(4) 0.000(4) 0.005(4)
C51 0.054(6) 0.053(6) 0.073(6) 0.004(5) -0.013(5) 0.004(4)
C15 0.046(5) 0.037(4) 0.046(5) 0.000(4) 0.012(4) 0.008(4)
C50 0.061(6) 0.032(4) 0.039(5) 0.007(4) -0.006(4) 0.005(4)
C27 0.042(5) 0.051(5) 0.062(6) 0.004(5) 0.002(4) 0.007(4)
P1 0.095(2) 0.0345(13) 0.0683(18) -0.0064(13) -0.0187(14) -0.0006(13)
C40 0.041(7) 0.028(4) 0.089(8) 0.012(5) -0.009(6) 0.000(3)
C53 0.106(10) 0.040(6) 0.102(10) 0.000(6) -0.053(8) 0.006(6)
C30 0.048(5) 0.065(6) 0.058(6) -0.016(5) -0.013(4) 0.010(5)
C62 0.041(5) 0.085(7) 0.051(6) -0.017(5) -0.005(4) 0.002(5)
C28 0.057(6) 0.041(5) 0.079(7) -0.001(5) 0.011(5) -0.008(5)
C37 0.039(5) 0.035(5) 0.117(9) -0.017(6) 0.009(5) -0.002(4)
C34 0.061(7) 0.070(7) 0.068(7) -0.006(6) -0.021(5) 0.019(5)
C35 0.031(5) 0.074(7) 0.096(9) -0.025(6) -0.017(5) 0.011(5)
C29 0.045(5) 0.061(6) 0.079(7) -0.024(6) 0.003(5) -0.006(5)
C38 0.041(5) 0.029(5) 0.155(12) 0.004(7) 0.004(6) 0.002(4)
C36 0.031(5) 0.131(10) 0.077(8) -0.037(7) 0.003(5) 0.009(6)
C54 0.108(9) 0.049(6) 0.058(6) 0.011(5) -0.041(7) -0.006(7)
C39 0.039(6) 0.038(5) 0.118(9) 0.020(6) -0.017(7) -0.001(4)
C11 0.045(6) 0.058(6) 0.043(6) 0.014(5) -0.012(4) 0.007(5)
C55 0.101(8) 0.039(5) 0.047(6) 0.003(5) -0.011(5) -0.003(5)
C61 0.069(7) 0.064(7) 0.062(6) -0.005(6) -0.008(5) -0.007(6)
C52 0.066(7) 0.062(7) 0.136(12) -0.007(8) -0.038(7) 0.006(6)
F6 0.139(8) 0.051(3) 0.363(14) -0.012(10) 0.138(8) -0.012(7)
F5 0.111(5) 0.058(4) 0.096(5) -0.017(3) 0.000(4) -0.007(3)
F4 0.182(9) 0.176(9) 0.083(5) -0.034(6) -0.045(6) -0.024(7)
F3 0.191(11) 0.060(4) 0.185(10) -0.036(6) 0.063(8) 0.013(5)
F2 0.357(17) 0.058(4) 0.157(9) 0.015(5) 0.109(10) -0.014(7)
C60 0.085(9) 0.069(7) 0.090(8) -0.008(7) -0.018(7) -0.008(6)
F1 0.293(17) 0.278(16) 0.310(18) -0.184(15) -0.238(15) 0.207(14)
C59 0.086(9) 0.069(8) 0.137(12) 0.005(8) -0.050(8) -0.032(7)
C58 0.059(7) 0.075(8) 0.154(13) 0.028(9) -0.032(7) -0.011(6)

loop_
_atom_type_symbol
_atom_type_description
_atom_type_scat_dispersion_real
_atom_type_scat_dispersion_imag
_atom_type_scat_source
C C 0.0033 0.0016 'International Tables Vol C Tables 4.2.6.8 and 6.1.1.4'
H H 0.0000 0.0000 'International Tables Vol C Tables 4.2.6.8 and 6.1.1.4'
N N 0.0061 0.0033 'International Tables Vol C Tables 4.2.6.8 and 6.1.1.4'
F F 0.0171 0.0103 'International Tables Vol C Tables 4.2.6.8 and 6.1.1.4'
P P 0.1023 0.0942 'International Tables Vol C Tables 4.2.6.8 and 6.1.1.4'
S S 0.1246 0.1234 'International Tables Vol C Tables 4.2.6.8 and 6.1.1.4'
Ir Ir -1.4442 7.9887 'International Tables Vol C Tables 4.2.6.8 and 6.1.1.4'

loop_
_geom_angle_atom_site_label_1
_geom_angle_atom_site_label_2
_geom_angle_atom_site_label_3
_geom_angle
_geom_angle_site_symmetry_1
_geom_angle_site_symmetry_3
_geom_angle_publ_flag
C21 Ir1 C49 93.4(3) . . ?
C21 Ir1 N3 79.4(3) . . ?
C49 Ir1 N3 91.7(3) . . ?
C21 Ir1 N5 92.3(3) . . ?
C49 Ir1 N5 80.4(3) . . ?
N3 Ir1 N5 168.2(2) . . ?
C21 Ir1 N2 95.8(3) . . ?
C49 Ir1 N2 170.8(2) . . ?
N3 Ir1 N2 90.9(2) . . ?
N5 Ir1 N2 98.4(2) . . ?
C21 Ir1 N1 172.7(4) . . ?
C49 Ir1 N1 93.5(3) . . ?
N3 Ir1 N1 102.7(2) . . ?
N5 Ir1 N1 86.6(3) . . ?
N2 Ir1 N1 77.3(3) . . ?
C19 S1 C17 89.3(4) . . ?
C43 S2 C42 88.7(5) . . ?
N1 C1 C2 122.3(10) . . ?
C25 C20 C21 120.1(9) . . ?
C25 C20 C19 126.4(9) . . ?
C21 C20 C19 113.5(8) . . ?
C1 N1 C5 117.5(8) . . ?
C1 N1 Ir1 128.7(7) . . ?
C5 N1 Ir1 113.6(6) . . ?
C22 C21 C20 117.8(8) . . ?
C22 C21 Ir1 127.5(7) . . ?
C20 C21 Ir1 114.6(7) . . ?
C19 N3 C16 111.0(6) . . ?
C19 N3 Ir1 114.5(4) . . ?
C16 N3 Ir1 134.2(5) . . ?
C3 C2 C1 120.5(9) . . ?
C24 C25 C20 121.8(10) . . ?
C34 C33 C32 121.2(13) . . ?
C18 C13 C14 119.8(10) . . ?
C61 C56 C57 119.3(11) . . ?
C61 C56 N6 120.7(9) . . ?
C57 C56 N6 120.0(11) . . ?
N5 C43 C44 119.1(8) . . ?
N5 C43 S2 116.7(8) . . ?
C44 C43 S2 124.2(8) . . ?
N2 C12 C11 121.5(10) . . ?
C12 N2 C8 118.5(7) . . ?
C12 N2 Ir1 127.3(6) . . ?
C8 N2 Ir1 114.2(5) . . ?
C43 N5 C41 110.6(7) . . ?
C43 N5 Ir1 113.2(6) . . ?
C41 N5 Ir1 136.0(5) . . ?
C17 C16 C15 119.9(7) . . ?
C17 C16 N3 113.1(7) . . ?
C15 C16 N3 127.0(7) . . ?
C48 C49 C44 118.4(6) . . ?
C48 C49 Ir1 127.5(6) . . ?
C44 C49 Ir1 113.5(5) . . ?
N1 C5 C4 123.4(7) . . ?
N1 C5 C8 117.4(7) . . ?
C4 C5 C8 119.2(7) . . ?
C3 C4 C5 117.1(7) . . ?
C3 C4 C6 123.5(7) . . ?
C5 C4 C6 119.4(7) . . ?
N3 C19 C20 117.9(6) . . ?
N3 C19 S1 115.8(5) . . ?
C20 C19 S1 126.3(6) . . ?
C45 C44 C49 121.2(7) . . ?
C45 C44 C43 125.5(7) . . ?
C49 C44 C43 113.2(7) . . ?
C2 C3 C4 119.2(8) . . ?
C7 C6 C4 120.8(7) . . ?
C22 C23 N4 120.6(7) . . ?
C22 C23 C24 120.2(7) . . ?
N4 C23 C24 119.2(7) . . ?
C40 C41 C42 119.4(8) . . ?
C40 C41 N5 128.0(7) . . ?
C42 C41 N5 112.6(7) . . ?
C16 C17 C18 121.0(8) . . ?
C16 C17 S1 110.8(6) . . ?
C18 C17 S1 128.2(7) . . ?
C23 N4 C26 119.9(6) . . ?
C23 N4 C32 120.8(6) . . ?
C26 N4 C32 118.5(6) . . ?
C25 C24 C23 118.5(8) . . ?
C13 C18 C17 119.5(9) . . ?
C46 C45 C44 120.0(7) . . ?
C23 C22 C21 121.6(7) . . ?
C47 N6 C56 121.5(7) . . ?
C47 N6 C50 118.0(6) . . ?
C56 N6 C50 118.9(7) . . ?
C6 C7 C9 121.1(7) . . ?
C8 C9 C10 117.6(7) . . ?
C8 C9 C7 119.4(7) . . ?
C10 C9 C7 123.0(7) . . ?
C49 C48 C47 120.5(7) . . ?
C31 C26 C27 119.2(8) . . ?
C31 C26 N4 120.2(7) . . ?
C27 C26 N4 120.5(7) . . ?
N2 C8 C9 123.0(7) . . ?
N2 C8 C5 117.0(6) . . ?
C9 C8 C5 120.0(6) . . ?
C41 C42 C37 121.0(9) . . ?
C41 C42 S2 111.4(6) . . ?
C37 C42 S2 127.6(8) . . ?
C15 C14 C13 122.7(9) . . ?
C58 C57 C56 119.2(12) . . ?
C45 C46 C47 119.2(7) . . ?
C11 C10 C9 119.6(8) . . ?
C30 C31 C26 120.8(8) . . ?
C48 C47 N6 120.2(7) . . ?
C48 C47 C46 120.6(7) . . ?
N6 C47 C46 119.1(7) . . ?
C62 C32 C33 118.3(10) . . ?
C62 C32 N4 120.5(8) . . ?
C33 C32 N4 121.0(9) . . ?
C52 C51 C50 120.8(11) . . ?
C14 C15 C16 116.9(8) . . ?
C55 C50 C51 120.7(9) . . ?
C55 C50 N6 119.8(8) . . ?
C51 C50 N6 119.5(8) . . ?
C28 C27 C26 119.3(9) . . ?
F1 P1 F4 178.1(10) . . ?
F1 P1 F6 87.7(12) . . ?
F4 P1 F6 90.5(10) . . ?
F1 P1 F2 96.0(10) . . ?
F4 P1 F2 85.8(7) . . ?
F6 P1 F2 176.0(10) . . ?
F1 P1 F5 90.1(6) . . ?
F4 P1 F5 90.5(5) . . ?
F6 P1 F5 87.9(5) . . ?
F2 P1 F5 90.7(5) . . ?
F1 P1 F3 89.7(7) . . ?
F4 P1 F3 89.7(6) . . ?
F6 P1 F3 91.2(5) . . ?
F2 P1 F3 90.2(5) . . ?
F5 P1 F3 179.1(4) . . ?
C39 C40 C41 119.5(11) . . ?
C54 C53 C52 123.2(11) . . ?
C31 C30 C29 119.1(9) . . ?
C32 C62 C36 119.9(9) . . ?
C29 C28 C27 121.0(9) . . ?
C38 C37 C42 117.2(10) . . ?
C35 C34 C33 120.2(11) . . ?
C34 C35 C36 120.1(9) . . ?
C28 C29 C30 120.5(9) . . ?
C39 C38 C37 121.6(9) . . ?
C35 C36 C62 120.2(9) . . ?
C53 C54 C55 118.5(11) . . ?
C38 C39 C40 121.2(11) . . ?
C10 C11 C12 119.8(9) . . ?
C50 C55 C54 119.3(11) . . ?
C60 C61 C56 120.2(11) . . ?
C51 C52 C53 117.5(12) . . ?
C59 C60 C61 120.5(12) . . ?
C60 C59 C58 120.0(11) . . ?
C59 C58 C57 120.8(12) . . ?

loop_
_geom_bond_atom_site_label_1
_geom_bond_atom_site_label_2
_geom_bond_distance
_geom_bond_site_symmetry_2
_geom_bond_publ_flag
Ir1 C21 2.021(9) . ?
Ir1 C49 2.027(7) . ?
Ir1 N3 2.065(6) . ?
Ir1 N5 2.070(6) . ?
Ir1 N2 2.144(6) . ?
Ir1 N1 2.152(9) . ?
S1 C19 1.717(7) . ?
S1 C17 1.734(8) . ?
S2 C43 1.722(10) . ?
S2 C42 1.723(10) . ?
C1 N1 1.336(12) . ?
C1 C2 1.384(14) . ?
C20 C25 1.379(14) . ?
C20 C21 1.415(14) . ?
C20 C19 1.426(12) . ?
N1 C5 1.355(11) . ?
C21 C22 1.384(12) . ?
N3 C19 1.319(8) . ?
N3 C16 1.405(9) . ?
C2 C3 1.356(14) . ?
C25 C24 1.376(15) . ?
C33 C34 1.376(18) . ?
C33 C32 1.382(18) . ?
C13 C18 1.332(14) . ?
C13 C14 1.400(15) . ?
C56 C61 1.379(15) . ?
C56 C57 1.383(14) . ?
C56 N6 1.419(13) . ?
C43 N5 1.304(12) . ?
C43 C44 1.446(14) . ?
C12 N2 1.343(11) . ?
C12 C11 1.395(14) . ?
N2 C8 1.354(9) . ?
N5 C41 1.411(9) . ?
C16 C17 1.393(11) . ?
C16 C15 1.396(10) . ?
C49 C48 1.381(10) . ?
C49 C44 1.409(10) . ?
C5 C4 1.400(10) . ?
C5 C8 1.445(10) . ?
C4 C3 1.399(11) . ?
C4 C6 1.429(12) . ?
C44 C45 1.396(10) . ?
C6 C7 1.350(11) . ?
C23 C22 1.385(10) . ?
C23 N4 1.396(9) . ?
C23 C24 1.398(11) . ?
C41 C40 1.374(13) . ?
C41 C42 1.396(12) . ?
C17 C18 1.394(11) . ?
N4 C26 1.427(9) . ?
N4 C32 1.430(9) . ?
C45 C46 1.375(11) . ?
N6 C47 1.403(10) . ?
N6 C50 1.450(10) . ?
C7 C9 1.429(11) . ?
C9 C8 1.385(10) . ?
C9 C10 1.405(11) . ?
C48 C47 1.395(10) . ?
C26 C31 1.381(11) . ?
C26 C27 1.384(11) . ?
C42 C37 1.398(12) . ?
C14 C15 1.376(12) . ?
C57 C58 1.382(16) . ?
C46 C47 1.409(11) . ?
C10 C11 1.363(13) . ?
C31 C30 1.377(12) . ?
C32 C62 1.358(11) . ?
C51 C52 1.370(14) . ?
C51 C50 1.376(12) . ?
C50 C55 1.371(12) . ?
C27 C28 1.385(13) . ?
P1 F1 1.477(9) . ?
P1 F4 1.518(8) . ?
P1 F6 1.539(11) . ?
P1 F2 1.545(9) . ?
P1 F5 1.573(7) . ?
P1 F3 1.579(7) . ?
C40 C39 1.369(11) . ?
C53 C54 1.338(17) . ?
C53 C52 1.397(17) . ?
C30 C29 1.381(14) . ?
C62 C36 1.397(13) . ?
C28 C29 1.348(14) . ?
C37 C38 1.382(16) . ?
C34 C35 1.330(14) . ?
C35 C36 1.368(14) . ?
C38 C39 1.357(16) . ?
C54 C55 1.411(13) . ?
C61 C60 1.376(14) . ?
C60 C59 1.350(16) . ?
C59 C58 1.366(18) . ?
